data_7023023
loop_
_publ_author_name
'Gai, Yan-Li'
'Jiang, Fei-Long'
'Chen, Lian'
'Bu, Yang'
'Wu, Ming-Yan'
'Zhou, Kang'
'Pan, Jie'
'Hong, Mao-Chun'

_publ_section_title
;
 A series of novel zinc(II) entangled coordination polymers based on
 carboxyphenyl-terpyridine ligands.
;
_journal_issue 27
_journal_name_full 'Dalton transactions (Cambridge, England : 2003)'
_journal_page_first 9954
_journal_page_last 9965
_journal_paper_doi 10.1039/c3dt50532d
_journal_volume 42
_journal_year 2013
_chemical_formula_sum 'C88 H57.75 N12 O8.88 Zn2'
_chemical_formula_weight 1555.95
_chemical_name_systematic
;
?
;
_space_group_IT_number 2
_symmetry_cell_setting triclinic
_symmetry_space_group_name_Hall '-P 1'
_symmetry_space_group_name_H-M 'P -1'
_atom_sites_solution_hydrogens geom
_atom_sites_solution_primary direct
_atom_sites_solution_secondary difmap
_audit_creation_method SHELXL-97
_cell_angle_alpha 69.388(7)
_cell_angle_beta 86.529(8)
_cell_angle_gamma 79.694(9)
_cell_formula_units_Z 2
_cell_length_a 15.120(4)
_cell_length_b 15.143(4)
_cell_length_c 17.514(5)
_cell_measurement_temperature 293(2)
_cell_volume 3692.8(17)
_computing_cell_refinement 'CrystalClear (Rigaku Inc., 2008)'
_computing_data_collection 'CrystalClear (Rigaku Inc., 2008)'
_computing_data_reduction 'CrystalClear (Rigaku Inc., 2008)'
_computing_molecular_graphics 'Bruker SHELXTL'
_computing_publication_material 'Bruker SHELXTL'
_computing_structure_refinement 'SHELXL-97 (Sheldrick, 1997)'
_computing_structure_solution 'SHELXS-97 (Sheldrick, 1990)'
_diffrn_ambient_temperature 293(2)
_diffrn_detector_area_resol_mean 28.5714
_diffrn_measured_fraction_theta_full 0.965
_diffrn_measured_fraction_theta_max 0.965
_diffrn_measurement_device_type Saturn70_(4x4_bin_mode)
_diffrn_measurement_method CCD_Profile_fitting
_diffrn_radiation_monochromator graphite
_diffrn_radiation_source 'fine-focus sealed tube'
_diffrn_radiation_type MoK\a
_diffrn_radiation_wavelength 0.71073
_diffrn_reflns_av_R_equivalents 0.0295
_diffrn_reflns_av_unetI/netI 0.0420
_diffrn_reflns_limit_h_max 17
_diffrn_reflns_limit_h_min -17
_diffrn_reflns_limit_k_max 17
_diffrn_reflns_limit_k_min -17
_diffrn_reflns_limit_l_max 20
_diffrn_reflns_limit_l_min -20
_diffrn_reflns_number 26975
_diffrn_reflns_theta_full 25.00
_diffrn_reflns_theta_max 25.00
_diffrn_reflns_theta_min 2.22
_exptl_absorpt_coefficient_mu 0.720
_exptl_absorpt_correction_T_max 0.7867
_exptl_absorpt_correction_T_min 0.7616
_exptl_absorpt_correction_type multi-scan
_exptl_absorpt_process_details 'Sphere (Rigaku CrystalClear)'
_exptl_crystal_colour yellow
_exptl_crystal_density_diffrn 1.399
_exptl_crystal_density_method 'not measured'
_exptl_crystal_description prism
_exptl_crystal_F_000 1602
_exptl_crystal_size_max 0.40
_exptl_crystal_size_mid 0.35
_exptl_crystal_size_min 0.35
_refine_diff_density_max 1.384
_refine_diff_density_min -2.598
_refine_diff_density_rms 0.093
_refine_ls_extinction_method none
_refine_ls_goodness_of_fit_ref 1.052
_refine_ls_hydrogen_treatment constr
_refine_ls_matrix_type full
_refine_ls_number_parameters 1006
_refine_ls_number_reflns 12537
_refine_ls_number_restraints 105
_refine_ls_restrained_S_all 1.063
_refine_ls_R_factor_all 0.0955
_refine_ls_R_factor_gt 0.0819
_refine_ls_shift/su_max 0.002
_refine_ls_shift/su_mean 0.000
_refine_ls_structure_factor_coef Fsqd
_refine_ls_weighting_details 'calc w=1/[\s^2^(Fo^2^)+(0.1252P)^2^+8.7768P] where P=(Fo^2^+2Fc^2^)/3'
_refine_ls_weighting_scheme calc
_refine_ls_wR_factor_gt 0.2196
_refine_ls_wR_factor_ref 0.2335
_reflns_number_gt 10156
_reflns_number_total 12537
_reflns_threshold_expression >2sigma(I)
_cod_data_source_file c3dt50532d.txt
_cod_data_source_block complex_3
_cod_depositor_comments
;
The following automatic conversions were performed:

'_exptl_absorpt_correction_type' value 'Multi-scan' changed to
'multi-scan' according to
/home/saulius/struct/CIF-dictionaries/cif_core.dic dictionary named
'cif_core.dic' version 2.4.2 from 2011-04-26.

Automatic conversion script
Id: cif_fix_values 1891 2012-01-12 08:04:46Z andrius 
;
_cod_original_cell_volume 3692.7(16)
_cod_original_sg_symbol_H-M P-1
_cod_database_code 7023023

loop_
_symmetry_equiv_pos_as_xyz
'x, y, z'
'-x, -y, -z'

loop_
_atom_site_label
_atom_site_type_symbol
_atom_site_fract_x
_atom_site_fract_y
_atom_site_fract_z
_atom_site_U_iso_or_equiv
_atom_site_adp_type
_atom_site_occupancy
_atom_site_symmetry_multiplicity
_atom_site_calc_flag
_atom_site_refinement_flags
Zn1 Zn 0.93068(4) 0.68106(4) 0.33031(3) 0.03785(19) Uani 1 1 d .
Zn2 Zn 1.42685(4) 0.42571(4) 0.30704(4) 0.0413(2) Uani 1 1 d .
O1 O 0.0518(3) 0.6917(3) 0.2871(2) 0.0559(10) Uani 1 1 d .
O2 O -0.0029(3) 0.8331(4) 0.1969(3) 0.0743(14) Uani 1 1 d .
O3 O 0.8965(2) 1.5674(2) 0.4319(2) 0.03785(19) Uani 1 1 d U
O4 O 0.9477(2) 1.5317(2) 0.3270(2) 0.03785(19) Uani 1 1 d U
O5 O 1.4337(5) -0.4745(4) 0.3494(5) 0.1102(18) Uani 1 1 d U
O6 O 1.3383(5) -0.5376(5) 0.4426(5) 0.126(2) Uani 1 1 d U
O7 O 0.4895(4) 0.5361(5) 0.1680(4) 0.1160(19) Uani 1 1 d U
O8 O 0.5491(3) 0.4047(4) 0.2592(3) 0.0819(13) Uani 1 1 d U
O9 O 0.0757(6) 1.0299(9) -0.0513(5) 0.103(4) Uani 0.50 1 d P
O10 O 1.449(2) 0.308(2) 0.1223(18) 0.129(10) Uani 0.25 1 d P
O11 O 1.446(3) -0.387(3) 0.987(2) 0.092(15) Uani 0.13 1 d P
N1 N 0.8159(3) 0.7231(3) 0.2586(3) 0.0441(10) Uani 1 1 d .
N2 N 0.5863(3) 0.8549(3) 0.0347(3) 0.0472(11) Uani 1 1 d .
N3 N 0.5549(4) 1.0474(4) -0.2665(3) 0.0679(15) Uani 1 1 d .
N4 N 0.9058(3) 0.7749(3) 0.3958(3) 0.0403(9) Uani 1 1 d .
N5 N 0.8371(3) 0.9230(3) 0.6125(3) 0.0421(10) Uani 1 1 d .
N6 N 0.7819(4) 0.8237(5) 0.9114(4) 0.0802(19) Uani 1 1 d .
N7 N 1.4152(3) 0.2854(3) 0.3766(3) 0.0410(9) Uani 1 1 d .
N8 N 1.3477(3) -0.0116(3) 0.5925(2) 0.0407(9) Uani 1 1 d .
N9 N 1.2453(5) -0.1115(9) 0.8821(4) 0.107(3) Uani 1 1 d .
N10 N 1.3086(3) 0.4644(3) 0.2409(3) 0.0453(10) Uani 1 1 d .
N11 N 1.0728(3) 0.6192(4) 0.0235(3) 0.0552(12) Uani 1 1 d .
N12 N 1.0352(4) 0.8282(5) -0.2725(3) 0.0774(18) Uani 1 1 d .
C1 C 0.8171(4) 0.7605(5) 0.1781(4) 0.0565(15) Uani 1 1 d .
H1 H 0.8720 0.7702 0.1524 0.068 Uiso 1 1 calc R
C2 C 0.7406(4) 0.7859(5) 0.1299(4) 0.0588(16) Uani 1 1 d .
H2 H 0.7453 0.8117 0.0735 0.071 Uiso 1 1 calc R
C3 C 0.6582(3) 0.7733(4) 0.1652(3) 0.0466(12) Uani 1 1 d .
C4 C 0.6577(4) 0.7322(6) 0.2493(4) 0.083(2) Uani 1 1 d .
H4 H 0.6039 0.7205 0.2765 0.100 Uiso 1 1 calc R
C5 C 0.7360(4) 0.7086(6) 0.2927(4) 0.080(2) Uani 1 1 d .
H5 H 0.7333 0.6810 0.3492 0.096 Uiso 1 1 calc R
C6 C 0.5757(3) 0.8014(4) 0.1128(3) 0.0443(12) Uani 1 1 d .
C7 C 0.4937(3) 0.7753(4) 0.1446(3) 0.0466(13) Uani 1 1 d .
H7 H 0.4893 0.7375 0.1991 0.056 Uiso 1 1 calc R
C8 C 0.4185(3) 0.8060(4) 0.0943(3) 0.0425(11) Uani 1 1 d .
C9 C 0.4308(3) 0.8580(4) 0.0129(3) 0.0426(12) Uani 1 1 d .
H9 H 0.3827 0.8779 -0.0232 0.051 Uiso 1 1 calc R
C10 C 0.5148(3) 0.8805(4) -0.0149(3) 0.0431(12) Uani 1 1 d .
C11 C 0.5284(3) 0.9389(4) -0.1022(3) 0.0465(12) Uani 1 1 d .
C12 C 0.5991(4) 0.9887(4) -0.1256(3) 0.0490(13) Uani 1 1 d .
H12 H 0.6398 0.9867 -0.0871 0.059 Uiso 1 1 calc R
C13 C 0.6087(4) 1.0416(4) -0.2072(4) 0.0572(15) Uani 1 1 d .
H13 H 0.6563 1.0756 -0.2215 0.069 Uiso 1 1 calc R
C14 C 0.4889(5) 0.9989(7) -0.2440(4) 0.089(3) Uani 1 1 d .
H14 H 0.4505 1.0005 -0.2841 0.107 Uiso 1 1 calc R
C15 C 0.4724(5) 0.9449(6) -0.1632(4) 0.079(2) Uani 1 1 d .
H15 H 0.4235 0.9129 -0.1508 0.095 Uiso 1 1 calc R
C16 C 0.3271(3) 0.7905(4) 0.1267(3) 0.0408(11) Uani 1 1 d .
C17 C 0.2522(3) 0.8542(4) 0.0881(3) 0.0525(14) Uani 1 1 d .
H17 H 0.2594 0.9042 0.0400 0.063 Uiso 1 1 calc R
C18 C 0.1663(4) 0.8449(5) 0.1197(3) 0.0542(14) Uani 1 1 d .
H18 H 0.1170 0.8879 0.0918 0.065 Uiso 1 1 calc R
C19 C 0.1533(3) 0.7728(4) 0.1919(3) 0.0434(12) Uani 1 1 d .
C20 C 0.2288(4) 0.7077(4) 0.2315(3) 0.0461(12) Uani 1 1 d .
H20 H 0.2215 0.6579 0.2798 0.055 Uiso 1 1 calc R
C21 C 0.3145(3) 0.7168(4) 0.1994(3) 0.0462(12) Uani 1 1 d .
H21 H 0.3639 0.6732 0.2265 0.055 Uiso 1 1 calc R
C22 C 0.0607(4) 0.7670(5) 0.2263(3) 0.0497(13) Uani 1 1 d .
C23 C 0.8704(4) 0.7485(4) 0.4710(3) 0.0478(13) Uani 1 1 d .
H23 H 0.8565 0.6871 0.4936 0.057 Uiso 1 1 calc R
C24 C 0.8535(4) 0.8076(4) 0.5163(3) 0.0513(14) Uani 1 1 d .
H24 H 0.8284 0.7861 0.5680 0.062 Uiso 1 1 calc R
C25 C 0.8741(3) 0.8998(3) 0.4846(3) 0.0380(11) Uani 1 1 d .
C26 C 0.9105(4) 0.9268(4) 0.4072(3) 0.0435(12) Uani 1 1 d .
H26 H 0.9254 0.9876 0.3835 0.052 Uiso 1 1 calc R
C27 C 0.9248(4) 0.8639(4) 0.3653(3) 0.0462(12) Uani 1 1 d .
H27 H 0.9488 0.8842 0.3130 0.055 Uiso 1 1 calc R
C28 C 0.8595(3) 0.9629(3) 0.5339(3) 0.0389(11) Uani 1 1 d .
C29 C 0.8705(3) 1.0580(3) 0.5004(3) 0.0396(11) Uani 1 1 d .
H29 H 0.8851 1.0837 0.4455 0.048 Uiso 1 1 calc R
C30 C 0.8600(3) 1.1151(3) 0.5484(3) 0.0374(10) Uani 1 1 d .
C31 C 0.8386(3) 1.0727(4) 0.6298(3) 0.0424(11) Uani 1 1 d .
H31 H 0.8310 1.1082 0.6643 0.051 Uiso 1 1 calc R
C32 C 0.8289(3) 0.9774(4) 0.6595(3) 0.0418(11) Uani 1 1 d .
C33 C 0.8102(4) 0.9268(4) 0.7474(3) 0.0483(13) Uani 1 1 d .
C34 C 0.8448(4) 0.9479(4) 0.8085(4) 0.0593(15) Uani 1 1 d .
H34 H 0.8778 0.9975 0.7959 0.071 Uiso 1 1 calc R
C35 C 0.8296(5) 0.8940(5) 0.8897(4) 0.075(2) Uani 1 1 d .
H35 H 0.8542 0.9081 0.9306 0.090 Uiso 1 1 calc R
C36 C 0.7477(5) 0.8051(5) 0.8515(5) 0.072(2) Uani 1 1 d .
H36 H 0.7129 0.7570 0.8657 0.087 Uiso 1 1 calc R
C37 C 0.7607(4) 0.8520(4) 0.7707(4) 0.0599(16) Uani 1 1 d .
H37 H 0.7367 0.8345 0.7315 0.072 Uiso 1 1 calc R
C38 C 0.8721(3) 1.2175(3) 0.5118(3) 0.0383(11) Uani 1 1 d .
C39 C 0.9029(6) 1.2520(4) 0.4336(4) 0.076(2) Uani 1 1 d .
H39 H 0.9152 1.2114 0.4035 0.092 Uiso 1 1 calc R
C40 C 0.9163(6) 1.3460(4) 0.3982(4) 0.077(2) Uani 1 1 d .
H40 H 0.9367 1.3675 0.3447 0.093 Uiso 1 1 calc R
C41 C 0.9002(3) 1.4072(4) 0.4401(3) 0.0441(12) Uani 1 1 d .
C42 C 0.8714(5) 1.3739(4) 0.5190(4) 0.0614(16) Uani 1 1 d .
H42 H 0.8612 1.4144 0.5492 0.074 Uiso 1 1 calc R
C43 C 0.8575(5) 1.2798(4) 0.5543(3) 0.0601(16) Uani 1 1 d .
H43 H 0.8378 1.2584 0.6080 0.072 Uiso 1 1 calc R
C44 C 0.9167(3) 1.5085(4) 0.3970(3) 0.0417(7) Uani 1 1 d U
C45 C 1.3964(4) 0.2585(4) 0.4557(3) 0.0526(14) Uani 1 1 d .
H45 H 1.3922 0.3033 0.4815 0.063 Uiso 1 1 calc R
C46 C 1.3827(4) 0.1673(4) 0.5012(3) 0.0525(14) Uani 1 1 d .
H46 H 1.3694 0.1521 0.5564 0.063 Uiso 1 1 calc R
C47 C 1.3885(3) 0.0979(3) 0.4656(3) 0.0371(10) Uani 1 1 d .
C48 C 1.4110(4) 0.1254(4) 0.3839(3) 0.0457(12) Uani 1 1 d .
H48 H 1.4172 0.0816 0.3569 0.055 Uiso 1 1 calc R
C49 C 1.4241(4) 0.2183(4) 0.3423(3) 0.0477(13) Uani 1 1 d .
H49 H 1.4400 0.2350 0.2875 0.057 Uiso 1 1 calc R
C50 C 1.3718(3) -0.0007(3) 0.5155(3) 0.0367(10) Uani 1 1 d .
C51 C 1.3818(3) -0.0741(3) 0.4849(3) 0.0408(11) Uani 1 1 d .
H51 H 1.3983 -0.0629 0.4307 0.049 Uiso 1 1 calc R
C52 C 1.3673(3) -0.1648(3) 0.5345(3) 0.0394(11) Uani 1 1 d .
C53 C 1.3427(4) -0.1757(4) 0.6152(3) 0.0454(12) Uani 1 1 d .
H53 H 1.3330 -0.2350 0.6513 0.054 Uiso 1 1 calc R
C54 C 1.3329(3) -0.0983(4) 0.6412(3) 0.0415(11) Uani 1 1 d .
C55 C 1.3037(4) -0.1055(4) 0.7255(3) 0.0507(13) Uani 1 1 d .
C56 C 1.3147(5) -0.1915(6) 0.7911(4) 0.074(2) Uani 1 1 d .
H56 H 1.3423 -0.2485 0.7847 0.089 Uiso 1 1 calc R
C57 C 1.2826(7) -0.1886(9) 0.8671(5) 0.101(3) Uani 1 1 d .
H57 H 1.2883 -0.2464 0.9106 0.122 Uiso 1 1 calc R
C58 C 1.2372(5) -0.0315(9) 0.8192(5) 0.098(3) Uani 1 1 d .
H58 H 1.2111 0.0245 0.8281 0.117 Uiso 1 1 calc R
C59 C 1.2639(4) -0.0240(6) 0.7419(4) 0.0663(17) Uani 1 1 d .
H59 H 1.2556 0.0353 0.7003 0.080 Uiso 1 1 calc R
C60 C 1.3770(4) -0.2468(4) 0.5043(3) 0.0469(12) Uani 1 1 d .
C61 C 1.4074(6) -0.2380(5) 0.4265(4) 0.076(2) Uani 1 1 d .
H61 H 1.4233 -0.1805 0.3924 0.091 Uiso 1 1 calc R
C62 C 1.4145(6) -0.3148(6) 0.3986(5) 0.087(2) Uani 1 1 d .
H62 H 1.4372 -0.3079 0.3466 0.105 Uiso 1 1 calc R
C63 C 1.3892(5) -0.3991(5) 0.4450(5) 0.070(2) Uani 1 1 d .
C64 C 1.3609(6) -0.4092(5) 0.5227(5) 0.089(3) Uani 1 1 d .
H64 H 1.3445 -0.4667 0.5562 0.107 Uiso 1 1 calc R
C65 C 1.3562(6) -0.3344(4) 0.5522(4) 0.077(2) Uani 1 1 d .
H65 H 1.3384 -0.3439 0.6059 0.093 Uiso 1 1 calc R
C66 C 1.3890(8) -0.4764(7) 0.4102(8) 0.1090(18) Uani 1 1 d U
C67 C 1.2282(3) 0.4631(4) 0.2788(3) 0.0454(12) Uani 1 1 d .
H67 H 1.2272 0.4398 0.3355 0.054 Uiso 1 1 calc R
C68 C 1.1474(3) 0.4949(4) 0.2373(3) 0.0468(12) Uani 1 1 d .
H68 H 1.0935 0.4916 0.2659 0.056 Uiso 1 1 calc R
C69 C 1.1467(3) 0.5315(4) 0.1531(3) 0.0465(13) Uani 1 1 d .
C70 C 1.2290(4) 0.5320(7) 0.1150(4) 0.087(3) Uani 1 1 d .
H70 H 1.2319 0.5545 0.0583 0.105 Uiso 1 1 calc R
C71 C 1.3072(4) 0.4994(7) 0.1602(4) 0.082(2) Uani 1 1 d .
H71 H 1.3618 0.5021 0.1326 0.099 Uiso 1 1 calc R
C72 C 1.0626(3) 0.5655(4) 0.1033(3) 0.0482(13) Uani 1 1 d .
C73 C 0.9811(3) 0.5399(4) 0.1348(3) 0.0451(12) Uani 1 1 d .
H73 H 0.9757 0.5063 0.1902 0.054 Uiso 1 1 calc R
C74 C 0.9066(3) 0.5649(4) 0.0830(3) 0.0467(12) Uani 1 1 d .
C75 C 0.9190(3) 0.6176(4) 0.0015(3) 0.0500(13) Uani 1 1 d .
H75 H 0.8716 0.6344 -0.0352 0.060 Uiso 1 1 calc R
C76 C 1.0008(4) 0.6453(4) -0.0257(3) 0.0526(14) Uani 1 1 d .
C77 C 1.0126(4) 0.7081(5) -0.1119(3) 0.0552(15) Uani 1 1 d .
C78 C 1.0671(5) 0.7748(7) -0.1305(4) 0.087(3) Uani 1 1 d .
H78 H 1.0986 0.7815 -0.0894 0.105 Uiso 1 1 calc R
C79 C 1.0758(5) 0.8329(7) -0.2108(4) 0.102(3) Uani 1 1 d .
H79 H 1.1132 0.8784 -0.2215 0.122 Uiso 1 1 calc R
C80 C 0.9822(4) 0.7618(5) -0.2551(4) 0.0641(17) Uani 1 1 d .
H80 H 0.9532 0.7556 -0.2978 0.077 Uiso 1 1 calc R
C81 C 0.9686(4) 0.7017(4) -0.1759(3) 0.0553(15) Uani 1 1 d .
H81 H 0.9300 0.6575 -0.1662 0.066 Uiso 1 1 calc R
C82 C 0.8193(3) 0.5393(4) 0.1102(3) 0.0726(14) Uani 1 1 d DU
C83 C 0.8095(3) 0.4657(5) 0.1836(3) 0.0816(16) Uani 1 1 d DU
H83 H 0.8604 0.4296 0.2138 0.098 Uiso 1 1 calc R
C84 C 0.7247(3) 0.4451(6) 0.2127(4) 0.0909(18) Uani 1 1 d DU
H84 H 0.7197 0.3997 0.2642 0.109 Uiso 1 1 calc R
C85 C 0.6473(4) 0.4915(5) 0.1661(4) 0.0851(16) Uani 1 1 d DU
C86 C 0.6566(4) 0.5719(5) 0.0973(4) 0.0897(18) Uani 1 1 d DU
H86 H 0.6053 0.6103 0.0692 0.108 Uiso 1 1 calc R
C87 C 0.7408(3) 0.5961(5) 0.0697(4) 0.0785(15) Uani 1 1 d DU
H87 H 0.7447 0.6503 0.0241 0.094 Uiso 1 1 calc R
C88 C 0.5593(5) 0.4680(6) 0.1979(5) 0.0863(14) Uani 1 1 d U

loop_
_atom_site_aniso_label
_atom_site_aniso_U_11
_atom_site_aniso_U_22
_atom_site_aniso_U_33
_atom_site_aniso_U_23
_atom_site_aniso_U_13
_atom_site_aniso_U_12
Zn1 0.0337(3) 0.0320(3) 0.0452(3) -0.0100(2) 0.0028(2) -0.0069(2)
Zn2 0.0324(3) 0.0328(3) 0.0550(4) -0.0094(3) -0.0028(2) -0.0074(2)
O1 0.045(2) 0.062(3) 0.065(2) -0.023(2) 0.0188(18) -0.0223(18)
O2 0.036(2) 0.097(4) 0.070(3) -0.009(3) 0.0086(19) -0.002(2)
O3 0.0337(3) 0.0320(3) 0.0452(3) -0.0100(2) 0.0028(2) -0.0069(2)
O4 0.0337(3) 0.0320(3) 0.0452(3) -0.0100(2) 0.0028(2) -0.0069(2)
O5 0.120(4) 0.084(3) 0.151(5) -0.078(3) -0.052(3) 0.013(3)
O6 0.141(5) 0.084(3) 0.173(5) -0.072(4) -0.037(4) 0.001(3)
O7 0.063(3) 0.122(4) 0.124(4) 0.007(3) -0.005(3) -0.018(2)
O8 0.046(2) 0.096(3) 0.088(3) -0.006(2) 0.0097(19) -0.0275(19)
O9 0.053(5) 0.148(10) 0.046(5) 0.025(6) 0.009(4) 0.020(6)
O10 0.15(3) 0.13(2) 0.13(2) -0.079(19) -0.022(19) 0.004(19)
O11 0.08(3) 0.12(4) 0.044(19) 0.03(2) -0.014(17) -0.05(2)
N1 0.031(2) 0.048(3) 0.049(2) -0.012(2) 0.0004(18) -0.0058(18)
N2 0.032(2) 0.056(3) 0.048(2) -0.011(2) 0.0023(18) -0.0084(19)
N3 0.068(3) 0.082(4) 0.050(3) -0.015(3) 0.014(3) -0.024(3)
N4 0.038(2) 0.033(2) 0.050(2) -0.0151(19) 0.0000(18) -0.0074(17)
N5 0.044(2) 0.034(2) 0.045(2) -0.0076(19) -0.0009(18) -0.0078(18)
N6 0.078(4) 0.067(4) 0.062(4) 0.006(3) 0.020(3) 0.009(3)
N7 0.037(2) 0.034(2) 0.048(2) -0.0082(19) 0.0005(18) -0.0082(17)
N8 0.036(2) 0.039(2) 0.043(2) -0.0104(19) -0.0023(17) -0.0063(17)
N9 0.084(5) 0.209(10) 0.059(4) -0.063(6) 0.026(4) -0.074(6)
N10 0.031(2) 0.051(3) 0.049(2) -0.011(2) -0.0021(17) -0.0054(18)
N11 0.037(2) 0.070(3) 0.047(3) -0.004(2) -0.0009(19) -0.012(2)
N12 0.055(3) 0.105(5) 0.052(3) -0.003(3) 0.004(3) -0.013(3)
C1 0.035(3) 0.075(4) 0.054(3) -0.010(3) 0.004(2) -0.021(3)
C2 0.039(3) 0.083(4) 0.044(3) -0.003(3) 0.001(2) -0.022(3)
C3 0.034(3) 0.056(3) 0.045(3) -0.011(2) 0.000(2) -0.009(2)
C4 0.032(3) 0.140(7) 0.057(4) -0.006(4) 0.005(3) -0.023(4)
C5 0.040(3) 0.129(7) 0.045(3) 0.002(4) -0.001(3) -0.018(4)
C6 0.030(2) 0.047(3) 0.050(3) -0.010(2) 0.001(2) -0.004(2)
C7 0.033(3) 0.050(3) 0.046(3) -0.004(2) 0.002(2) -0.008(2)
C8 0.035(3) 0.042(3) 0.049(3) -0.014(2) 0.006(2) -0.009(2)
C9 0.031(2) 0.056(3) 0.040(3) -0.014(2) 0.003(2) -0.011(2)
C10 0.034(3) 0.051(3) 0.044(3) -0.015(2) 0.007(2) -0.013(2)
C11 0.037(3) 0.055(3) 0.045(3) -0.014(2) 0.006(2) -0.012(2)
C12 0.038(3) 0.051(3) 0.056(3) -0.016(3) 0.006(2) -0.011(2)
C13 0.056(3) 0.048(3) 0.065(4) -0.014(3) 0.016(3) -0.018(3)
C14 0.081(5) 0.143(8) 0.042(3) -0.015(4) 0.000(3) -0.052(5)
C15 0.062(4) 0.136(7) 0.044(3) -0.020(4) 0.009(3) -0.057(4)
C16 0.032(2) 0.048(3) 0.044(3) -0.014(2) 0.004(2) -0.015(2)
C17 0.035(3) 0.063(4) 0.045(3) 0.001(3) 0.003(2) -0.012(2)
C18 0.034(3) 0.070(4) 0.048(3) -0.007(3) -0.002(2) -0.010(3)
C19 0.035(3) 0.056(3) 0.045(3) -0.021(2) 0.005(2) -0.017(2)
C20 0.047(3) 0.040(3) 0.050(3) -0.011(2) 0.011(2) -0.017(2)
C21 0.033(3) 0.043(3) 0.057(3) -0.010(2) 0.003(2) -0.008(2)
C22 0.043(3) 0.069(4) 0.046(3) -0.026(3) 0.009(2) -0.023(3)
C23 0.060(3) 0.034(3) 0.054(3) -0.018(2) 0.008(3) -0.019(2)
C24 0.071(4) 0.038(3) 0.049(3) -0.017(2) 0.013(3) -0.021(3)
C25 0.039(3) 0.028(2) 0.045(3) -0.009(2) -0.008(2) -0.0037(19)
C26 0.052(3) 0.030(3) 0.046(3) -0.009(2) 0.000(2) -0.010(2)
C27 0.051(3) 0.037(3) 0.048(3) -0.011(2) 0.004(2) -0.009(2)
C28 0.041(3) 0.031(2) 0.044(3) -0.011(2) -0.006(2) -0.007(2)
C29 0.049(3) 0.030(2) 0.038(2) -0.008(2) -0.003(2) -0.007(2)
C30 0.040(3) 0.028(2) 0.043(3) -0.011(2) -0.003(2) -0.0056(19)
C31 0.051(3) 0.033(3) 0.042(3) -0.012(2) 0.001(2) -0.005(2)
C32 0.043(3) 0.035(3) 0.044(3) -0.010(2) 0.001(2) -0.006(2)
C33 0.048(3) 0.041(3) 0.048(3) -0.009(2) 0.006(2) 0.000(2)
C34 0.071(4) 0.053(3) 0.048(3) -0.015(3) 0.007(3) -0.005(3)
C35 0.094(5) 0.073(5) 0.044(3) -0.014(3) 0.007(3) 0.003(4)
C36 0.060(4) 0.052(4) 0.081(5) 0.001(4) 0.020(4) -0.007(3)
C37 0.057(4) 0.043(3) 0.064(4) -0.003(3) 0.011(3) -0.005(3)
C38 0.042(3) 0.029(2) 0.042(3) -0.011(2) -0.003(2) -0.004(2)
C39 0.132(7) 0.034(3) 0.064(4) -0.021(3) 0.040(4) -0.021(4)
C40 0.123(6) 0.041(3) 0.066(4) -0.017(3) 0.041(4) -0.027(4)
C41 0.045(3) 0.032(3) 0.052(3) -0.010(2) -0.002(2) -0.008(2)
C42 0.099(5) 0.036(3) 0.056(3) -0.021(3) -0.005(3) -0.016(3)
C43 0.106(5) 0.036(3) 0.039(3) -0.007(2) 0.001(3) -0.023(3)
C44 0.0381(13) 0.0352(12) 0.0482(12) -0.0106(10) -0.0004(11) -0.0048(12)
C45 0.067(4) 0.037(3) 0.055(3) -0.017(3) 0.006(3) -0.012(3)
C46 0.074(4) 0.037(3) 0.044(3) -0.014(2) 0.010(3) -0.010(3)
C47 0.033(2) 0.031(2) 0.044(3) -0.009(2) -0.0022(19) -0.0053(19)
C48 0.062(3) 0.035(3) 0.042(3) -0.013(2) 0.000(2) -0.014(2)
C49 0.061(3) 0.042(3) 0.041(3) -0.012(2) 0.002(2) -0.014(2)
C50 0.032(2) 0.032(2) 0.042(3) -0.009(2) -0.0040(19) -0.0057(19)
C51 0.040(3) 0.038(3) 0.041(3) -0.009(2) -0.004(2) -0.006(2)
C52 0.038(3) 0.033(3) 0.044(3) -0.008(2) -0.008(2) -0.008(2)
C53 0.049(3) 0.034(3) 0.045(3) -0.002(2) -0.004(2) -0.012(2)
C54 0.039(3) 0.041(3) 0.040(3) -0.007(2) -0.004(2) -0.009(2)
C55 0.047(3) 0.062(4) 0.044(3) -0.015(3) 0.003(2) -0.017(3)
C56 0.079(5) 0.094(5) 0.044(3) -0.003(3) 0.000(3) -0.042(4)
C57 0.104(7) 0.153(9) 0.047(4) -0.004(5) -0.003(4) -0.082(7)
C58 0.072(5) 0.168(10) 0.075(5) -0.071(6) 0.019(4) -0.024(5)
C59 0.054(4) 0.095(5) 0.057(4) -0.033(4) 0.005(3) -0.018(3)
C60 0.050(3) 0.034(3) 0.055(3) -0.012(2) -0.014(2) -0.006(2)
C61 0.121(6) 0.060(4) 0.063(4) -0.031(3) 0.020(4) -0.045(4)
C62 0.120(7) 0.083(6) 0.082(5) -0.052(5) 0.011(5) -0.029(5)
C63 0.078(5) 0.041(3) 0.095(5) -0.032(4) -0.035(4) 0.008(3)
C64 0.137(8) 0.032(3) 0.095(6) -0.013(4) -0.024(5) -0.019(4)
C65 0.126(7) 0.038(3) 0.062(4) -0.005(3) -0.008(4) -0.021(4)
C66 0.119(4) 0.080(3) 0.154(5) -0.077(4) -0.050(3) 0.011(3)
C67 0.033(3) 0.050(3) 0.043(3) -0.005(2) 0.000(2) -0.008(2)
C68 0.031(2) 0.054(3) 0.050(3) -0.011(2) 0.005(2) -0.009(2)
C69 0.028(2) 0.054(3) 0.049(3) -0.007(2) 0.001(2) -0.010(2)
C70 0.035(3) 0.154(8) 0.044(3) 0.001(4) 0.000(3) -0.019(4)
C71 0.027(3) 0.150(7) 0.051(4) -0.014(4) 0.004(2) -0.010(4)
C72 0.034(3) 0.055(3) 0.047(3) -0.007(2) 0.002(2) -0.008(2)
C73 0.036(3) 0.047(3) 0.043(3) -0.004(2) 0.001(2) -0.007(2)
C74 0.034(3) 0.049(3) 0.052(3) -0.013(2) 0.000(2) -0.005(2)
C75 0.032(3) 0.058(3) 0.050(3) -0.006(3) -0.001(2) -0.006(2)
C76 0.036(3) 0.061(4) 0.050(3) -0.006(3) 0.001(2) -0.007(2)
C77 0.033(3) 0.070(4) 0.047(3) -0.002(3) 0.002(2) -0.004(3)
C78 0.059(4) 0.136(7) 0.053(4) 0.001(4) -0.005(3) -0.049(4)
C79 0.074(5) 0.149(8) 0.059(4) 0.014(5) -0.003(4) -0.063(5)
C80 0.059(4) 0.075(4) 0.049(3) -0.017(3) -0.003(3) 0.004(3)
C81 0.046(3) 0.056(3) 0.051(3) -0.010(3) -0.003(2) 0.010(3)
C82 0.042(2) 0.090(3) 0.067(3) 0.000(2) -0.0035(19) -0.020(2)
C83 0.047(2) 0.097(3) 0.074(3) 0.007(2) -0.005(2) -0.020(2)
C84 0.054(3) 0.122(4) 0.070(3) 0.010(3) -0.001(2) -0.035(3)
C85 0.052(2) 0.117(4) 0.067(3) 0.003(3) -0.002(2) -0.037(3)
C86 0.056(3) 0.119(4) 0.071(3) 0.006(3) -0.003(2) -0.034(3)
C87 0.047(2) 0.094(3) 0.071(3) 0.004(2) -0.003(2) -0.018(2)
C88 0.048(2) 0.101(3) 0.091(3) -0.004(2) 0.006(2) -0.027(2)

loop_
_atom_type_symbol
_atom_type_description
_atom_type_scat_dispersion_real
_atom_type_scat_dispersion_imag
_atom_type_scat_source
C C 0.0033 0.0016 'International Tables Vol C Tables 4.2.6.8 and 6.1.1.4'
H H 0.0000 0.0000 'International Tables Vol C Tables 4.2.6.8 and 6.1.1.4'
N N 0.0061 0.0033 'International Tables Vol C Tables 4.2.6.8 and 6.1.1.4'
O O 0.0106 0.0060 'International Tables Vol C Tables 4.2.6.8 and 6.1.1.4'
Zn Zn 0.2839 1.4301 'International Tables Vol C Tables 4.2.6.8 and 6.1.1.4'

loop_
_geom_angle_atom_site_label_1
_geom_angle_atom_site_label_2
_geom_angle_atom_site_label_3
_geom_angle
_geom_angle_site_symmetry_1
_geom_angle_site_symmetry_3
O1 Zn1 N1 124.07(17) 1_655 .
O1 Zn1 N4 104.83(17) 1_655 .
N1 Zn1 N4 101.05(17) . .
O1 Zn1 O3 125.18(15) 1_655 1_545
N1 Zn1 O3 102.49(15) . 1_545
N4 Zn1 O3 91.38(15) . 1_545
O1 Zn1 O4 89.99(15) 1_655 1_545
N1 Zn1 O4 91.30(15) . 1_545
N4 Zn1 O4 150.07(14) . 1_545
O3 Zn1 O4 59.17(12) 1_545 1_545
O1 Zn1 C44 109.79(17) 1_655 1_545
N1 Zn1 C44 97.36(17) . 1_545
N4 Zn1 C44 120.84(17) . 1_545
O3 Zn1 C44 29.57(15) 1_545 1_545
O4 Zn1 C44 29.62(14) 1_545 1_545
O5 Zn2 O8 103.0(3) 1_565 1_655
O5 Zn2 N10 107.3(2) 1_565 .
O8 Zn2 N10 123.8(2) 1_655 .
O5 Zn2 N7 125.5(3) 1_565 .
O8 Zn2 N7 100.07(19) 1_655 .
N10 Zn2 N7 99.15(17) . .
C22 O1 Zn1 116.8(4) . 1_455
C44 O3 Zn1 93.1(3) . 1_565
C44 O4 Zn1 86.4(3) . 1_565
C66 O5 Zn2 115.9(7) . 1_545
C88 O8 Zn2 112.3(5) . 1_455
C1 N1 C5 116.2(5) . .
C1 N1 Zn1 123.4(3) . .
C5 N1 Zn1 120.3(4) . .
C6 N2 C10 117.5(4) . .
C14 N3 C13 115.8(5) . .
C27 N4 C23 116.6(4) . .
C27 N4 Zn1 121.9(4) . .
C23 N4 Zn1 121.5(3) . .
C32 N5 C28 117.7(4) . .
C35 N6 C36 116.9(6) . .
C45 N7 C49 117.0(4) . .
C45 N7 Zn2 122.4(4) . .
C49 N7 Zn2 120.6(3) . .
C50 N8 C54 117.6(4) . .
C57 N9 C58 115.6(7) . .
C71 N10 C67 116.7(4) . .
C71 N10 Zn2 122.2(4) . .
C67 N10 Zn2 120.8(3) . .
C76 N11 C72 117.8(5) . .
C79 N12 C80 116.3(6) . .
N1 C1 C2 123.4(5) . .
N1 C1 H1 118.3 . .
C2 C1 H1 118.3 . .
C3 C2 C1 120.3(5) . .
C3 C2 H2 119.8 . .
C1 C2 H2 119.8 . .
C2 C3 C4 116.0(5) . .
C2 C3 C6 120.1(5) . .
C4 C3 C6 123.9(5) . .
C5 C4 C3 120.3(5) . .
C5 C4 H4 119.8 . .
C3 C4 H4 119.8 . .
N1 C5 C4 123.7(6) . .
N1 C5 H5 118.2 . .
C4 C5 H5 118.2 . .
N2 C6 C7 122.9(5) . .
N2 C6 C3 115.3(4) . .
C7 C6 C3 121.7(5) . .
C8 C7 C6 119.5(5) . .
C8 C7 H7 120.2 . .
C6 C7 H7 120.2 . .
C9 C8 C7 117.2(5) . .
C9 C8 C16 120.7(5) . .
C7 C8 C16 122.0(5) . .
C8 C9 C10 120.2(5) . .
C8 C9 H9 119.9 . .
C10 C9 H9 119.9 . .
N2 C10 C9 122.5(5) . .
N2 C10 C11 116.7(4) . .
C9 C10 C11 120.7(5) . .
C15 C11 C12 116.4(5) . .
C15 C11 C10 122.2(5) . .
C12 C11 C10 121.4(5) . .
C11 C12 C13 119.1(6) . .
C11 C12 H12 120.4 . .
C13 C12 H12 120.4 . .
N3 C13 C12 124.7(6) . .
N3 C13 H13 117.7 . .
C12 C13 H13 117.7 . .
N3 C14 C15 123.9(7) . .
N3 C14 H14 118.0 . .
C15 C14 H14 118.0 . .
C11 C15 C14 120.0(6) . .
C11 C15 H15 120.0 . .
C14 C15 H15 120.0 . .
C17 C16 C21 118.1(5) . .
C17 C16 C8 120.1(5) . .
C21 C16 C8 121.7(4) . .
C16 C17 C18 121.4(5) . .
C16 C17 H17 119.3 . .
C18 C17 H17 119.3 . .
C19 C18 C17 120.9(5) . .
C19 C18 H18 119.6 . .
C17 C18 H18 119.6 . .
C18 C19 C20 118.2(5) . .
C18 C19 C22 119.8(5) . .
C20 C19 C22 122.0(5) . .
C21 C20 C19 120.7(5) . .
C21 C20 H20 119.7 . .
C19 C20 H20 119.7 . .
C20 C21 C16 120.7(5) . .
C20 C21 H21 119.7 . .
C16 C21 H21 119.7 . .
O2 C22 O1 123.0(5) . .
O2 C22 C19 120.7(5) . .
O1 C22 C19 116.3(5) . .
N4 C23 C24 123.4(5) . .
N4 C23 H23 118.3 . .
C24 C23 H23 118.3 . .
C23 C24 C25 119.8(5) . .
C23 C24 H24 120.1 . .
C25 C24 H24 120.1 . .
C26 C25 C24 116.7(5) . .
C26 C25 C28 122.8(4) . .
C24 C25 C28 120.4(5) . .
C27 C26 C25 120.1(5) . .
C27 C26 H26 119.9 . .
C25 C26 H26 119.9 . .
N4 C27 C26 123.3(5) . .
N4 C27 H27 118.3 . .
C26 C27 H27 118.3 . .
N5 C28 C29 122.1(5) . .
N5 C28 C25 116.7(4) . .
C29 C28 C25 121.2(4) . .
C30 C29 C28 120.3(5) . .
C30 C29 H29 119.8 . .
C28 C29 H29 119.8 . .
C29 C30 C31 117.2(4) . .
C29 C30 C38 120.0(4) . .
C31 C30 C38 122.9(4) . .
C32 C31 C30 119.7(5) . .
C32 C31 H31 120.2 . .
C30 C31 H31 120.2 . .
N5 C32 C31 123.0(5) . .
N5 C32 C33 115.0(4) . .
C31 C32 C33 122.0(5) . .
C34 C33 C37 117.3(5) . .
C34 C33 C32 121.8(5) . .
C37 C33 C32 120.8(5) . .
C33 C34 C35 119.1(7) . .
C33 C34 H34 120.5 . .
C35 C34 H34 120.5 . .
N6 C35 C34 123.3(7) . .
N6 C35 H35 118.4 . .
C34 C35 H35 118.4 . .
N6 C36 C37 124.2(7) . .
N6 C36 H36 117.9 . .
C37 C36 H36 117.9 . .
C36 C37 C33 119.3(7) . .
C36 C37 H37 120.4 . .
C33 C37 H37 120.4 . .
C39 C38 C43 116.8(5) . .
C39 C38 C30 119.9(5) . .
C43 C38 C30 123.2(5) . .
C38 C39 C40 121.5(6) . .
C38 C39 H39 119.3 . .
C40 C39 H39 119.3 . .
C41 C40 C39 121.1(6) . .
C41 C40 H40 119.4 . .
C39 C40 H40 119.4 . .
C40 C41 C42 118.6(5) . .
C40 C41 C44 117.7(5) . .
C42 C41 C44 123.7(5) . .
C41 C42 C43 120.2(5) . .
C41 C42 H42 119.9 . .
C43 C42 H42 119.9 . .
C38 C43 C42 121.7(5) . .
C38 C43 H43 119.1 . .
C42 C43 H43 119.1 . .
O3 C44 O4 121.3(5) . .
O3 C44 C41 118.8(5) . .
O4 C44 C41 119.8(5) . .
O3 C44 Zn1 57.4(2) . 1_565
O4 C44 Zn1 64.0(3) . 1_565
C41 C44 Zn1 174.9(4) . 1_565
N7 C45 C46 122.8(5) . .
N7 C45 H45 118.6 . .
C46 C45 H45 118.6 . .
C45 C46 C47 120.8(5) . .
C45 C46 H46 119.6 . .
C47 C46 H46 119.6 . .
C48 C47 C46 116.2(5) . .
C48 C47 C50 123.6(5) . .
C46 C47 C50 120.2(4) . .
C47 C48 C49 119.7(5) . .
C47 C48 H48 120.1 . .
C49 C48 H48 120.1 . .
N7 C49 C48 123.5(5) . .
N7 C49 H49 118.3 . .
C48 C49 H49 118.3 . .
N8 C50 C51 123.0(5) . .
N8 C50 C47 114.2(4) . .
C51 C50 C47 122.8(4) . .
C50 C51 C52 120.4(5) . .
C50 C51 H51 119.8 . .
C52 C51 H51 119.8 . .
C51 C52 C53 116.3(5) . .
C51 C52 C60 122.5(5) . .
C53 C52 C60 121.2(5) . .
C54 C53 C52 120.0(5) . .
C54 C53 H53 120.0 . .
C52 C53 H53 120.0 . .
N8 C54 C53 122.7(5) . .
N8 C54 C55 115.3(5) . .
C53 C54 C55 122.0(5) . .
C59 C55 C56 116.8(6) . .
C59 C55 C54 120.2(5) . .
C56 C55 C54 123.0(6) . .
C55 C56 C57 117.2(9) . .
C55 C56 H56 121.4 . .
C57 C56 H56 121.4 . .
N9 C57 C56 125.5(9) . .
N9 C57 H57 117.2 . .
C56 C57 H57 117.2 . .
N9 C58 C59 125.1(10) . .
N9 C58 H58 117.5 . .
C59 C58 H58 117.5 . .
C58 C59 C55 119.7(8) . .
C58 C59 H59 120.2 . .
C55 C59 H59 120.2 . .
C65 C60 C61 116.8(6) . .
C65 C60 C52 122.0(6) . .
C61 C60 C52 121.3(5) . .
C60 C61 C62 120.6(7) . .
C60 C61 H61 119.7 . .
C62 C61 H61 119.7 . .
C63 C62 C61 122.0(7) . .
C63 C62 H62 119.0 . .
C61 C62 H62 119.0 . .
C62 C63 C64 117.8(6) . .
C62 C63 C66 120.5(9) . .
C64 C63 C66 121.6(8) . .
C63 C64 C65 120.8(7) . .
C63 C64 H64 119.6 . .
C65 C64 H64 119.6 . .
C60 C65 C64 121.9(7) . .
C60 C65 H65 119.0 . .
C64 C65 H65 119.0 . .
O5 C66 O6 123.1(9) . .
O5 C66 C63 118.7(11) . .
O6 C66 C63 118.1(11) . .
N10 C67 C68 123.0(5) . .
N10 C67 H67 118.5 . .
C68 C67 H67 118.5 . .
C67 C68 C69 119.8(5) . .
C67 C68 H68 120.1 . .
C69 C68 H68 120.1 . .
C70 C69 C68 116.8(5) . .
C70 C69 C72 119.8(5) . .
C68 C69 C72 123.4(5) . .
C69 C70 C71 120.4(6) . .
C69 C70 H70 119.8 . .
C71 C70 H70 119.8 . .
N10 C71 C70 123.3(5) . .
N10 C71 H71 118.4 . .
C70 C71 H71 118.4 . .
N11 C72 C73 122.3(5) . .
N11 C72 C69 115.2(4) . .
C73 C72 C69 122.3(5) . .
C72 C73 C74 119.8(5) . .
C72 C73 H73 120.1 . .
C74 C73 H73 120.1 . .
C75 C74 C73 116.9(5) . .
C75 C74 C82 119.5(5) . .
C73 C74 C82 123.6(5) . .
C76 C75 C74 120.8(5) . .
C76 C75 H75 119.6 . .
C74 C75 H75 119.6 . .
N11 C76 C75 122.3(5) . .
N11 C76 C77 116.7(5) . .
C75 C76 C77 121.0(5) . .
C78 C77 C81 117.0(6) . .
C78 C77 C76 121.1(6) . .
C81 C77 C76 121.9(6) . .
C77 C78 C79 119.8(7) . .
C77 C78 H78 120.1 . .
C79 C78 H78 120.1 . .
N12 C79 C78 124.4(8) . .
N12 C79 H79 117.8 . .
C78 C79 H79 117.8 . .
N12 C80 C81 122.9(6) . .
N12 C80 H80 118.6 . .
C81 C80 H80 118.6 . .
C77 C81 C80 119.5(6) . .
C77 C81 H81 120.2 . .
C80 C81 H81 120.2 . .
C83 C82 C87 117.4(5) . .
C83 C82 C74 121.2(4) . .
C87 C82 C74 120.8(4) . .
C82 C83 C84 121.3(5) . .
C82 C83 H83 119.4 . .
C84 C83 H83 119.4 . .
C85 C84 C83 121.3(6) . .
C85 C84 H84 119.4 . .
C83 C84 H84 119.4 . .
C84 C85 C86 116.4(6) . .
C84 C85 C88 120.2(5) . .
C86 C85 C88 122.3(5) . .
C87 C86 C85 121.8(6) . .
C87 C86 H86 119.1 . .
C85 C86 H86 119.1 . .
C86 C87 C82 120.5(6) . .
C86 C87 H87 119.8 . .
C82 C87 H87 119.8 . .
O8 C88 O7 117.8(7) . .
O8 C88 C85 123.9(7) . .
O7 C88 C85 115.8(7) . .

loop_
_geom_bond_atom_site_label_1
_geom_bond_atom_site_label_2
_geom_bond_distance
_geom_bond_site_symmetry_2
Zn1 O1 1.951(4) 1_655
Zn1 N1 2.074(4) .
Zn1 N4 2.093(4) .
Zn1 O3 2.109(3) 1_545
Zn1 O4 2.252(3) 1_545
Zn1 C44 2.501(5) 1_545
Zn2 O5 1.923(5) 1_565
Zn2 O8 2.002(5) 1_655
Zn2 N10 2.069(4) .
Zn2 N7 2.078(4) .
O1 C22 1.278(7) .
O1 Zn1 1.951(4) 1_455
O2 C22 1.242(7) .
O3 C44 1.236(6) .
O3 Zn1 2.109(3) 1_565
O4 C44 1.238(6) .
O4 Zn1 2.252(3) 1_565
O5 C66 1.220(14) .
O5 Zn2 1.923(5) 1_545
O6 C66 1.264(14) .
O7 C88 1.322(10) .
O8 C88 1.185(9) .
O8 Zn2 2.002(5) 1_455
N1 C1 1.322(7) .
N1 C5 1.334(7) .
N2 C6 1.339(7) .
N2 C10 1.342(7) .
N3 C14 1.304(9) .
N3 C13 1.328(8) .
N4 C27 1.341(7) .
N4 C23 1.342(7) .
N5 C32 1.340(7) .
N5 C28 1.345(6) .
N6 C35 1.324(10) .
N6 C36 1.331(10) .
N7 C45 1.328(7) .
N7 C49 1.334(7) .
N8 C50 1.336(6) .
N8 C54 1.340(6) .
N9 C57 1.308(13) .
N9 C58 1.312(13) .
N10 C71 1.323(8) .
N10 C67 1.349(6) .
N11 C76 1.344(7) .
N11 C72 1.363(7) .
N12 C79 1.303(10) .
N12 C80 1.336(9) .
C1 C2 1.388(8) .
C1 H1 0.9300 .
C2 C3 1.371(7) .
C2 H2 0.9300 .
C3 C4 1.383(8) .
C3 C6 1.500(7) .
C4 C5 1.369(9) .
C4 H4 0.9300 .
C5 H5 0.9300 .
C6 C7 1.394(7) .
C7 C8 1.389(7) .
C7 H7 0.9300 .
C8 C9 1.384(7) .
C8 C16 1.488(7) .
C9 C10 1.389(7) .
C9 H9 0.9300 .
C10 C11 1.496(7) .
C11 C15 1.372(8) .
C11 C12 1.376(7) .
C12 C13 1.384(8) .
C12 H12 0.9300 .
C13 H13 0.9300 .
C14 C15 1.395(9) .
C14 H14 0.9300 .
C15 H15 0.9300 .
C16 C17 1.383(7) .
C16 C21 1.396(7) .
C17 C18 1.391(7) .
C17 H17 0.9300 .
C18 C19 1.379(8) .
C18 H18 0.9300 .
C19 C20 1.403(8) .
C19 C22 1.496(7) .
C20 C21 1.392(7) .
C20 H20 0.9300 .
C21 H21 0.9300 .
C23 C24 1.374(8) .
C23 H23 0.9300 .
C24 C25 1.394(7) .
C24 H24 0.9300 .
C25 C26 1.380(7) .
C25 C28 1.480(7) .
C26 C27 1.376(7) .
C26 H26 0.9300 .
C27 H27 0.9300 .
C28 C29 1.388(7) .
C29 C30 1.387(7) .
C29 H29 0.9300 .
C30 C31 1.387(7) .
C30 C38 1.495(7) .
C31 C32 1.384(7) .
C31 H31 0.9300 .
C32 C33 1.493(7) .
C33 C34 1.375(9) .
C33 C37 1.397(8) .
C34 C35 1.398(8) .
C34 H34 0.9300 .
C35 H35 0.9300 .
C36 C37 1.361(9) .
C36 H36 0.9300 .
C37 H37 0.9300 .
C38 C39 1.369(8) .
C38 C43 1.376(8) .
C39 C40 1.385(8) .
C39 H39 0.9300 .
C40 C41 1.354(8) .
C40 H40 0.9300 .
C41 C42 1.366(8) .
C41 C44 1.513(7) .
C42 C43 1.388(8) .
C42 H42 0.9300 .
C43 H43 0.9300 .
C44 Zn1 2.501(5) 1_565
C45 C46 1.374(8) .
C45 H45 0.9300 .
C46 C47 1.386(7) .
C46 H46 0.9300 .
C47 C48 1.382(7) .
C47 C50 1.500(7) .
C48 C49 1.383(7) .
C48 H48 0.9300 .
C49 H49 0.9300 .
C50 C51 1.376(7) .
C51 C52 1.391(7) .
C51 H51 0.9300 .
C52 C53 1.399(7) .
C52 C60 1.493(7) .
C53 C54 1.381(8) .
C53 H53 0.9300 .
C54 C55 1.487(7) .
C55 C59 1.390(9) .
C55 C56 1.391(9) .
C56 C57 1.403(12) .
C56 H56 0.9300 .
C57 H57 0.9300 .
C58 C59 1.360(10) .
C58 H58 0.9300 .
C59 H59 0.9300 .
C60 C65 1.378(8) .
C60 C61 1.380(9) .
C61 C62 1.397(10) .
C61 H61 0.9300 .
C62 C63 1.358(11) .
C62 H62 0.9300 .
C63 C64 1.365(11) .
C63 C66 1.500(11) .
C64 C65 1.390(10) .
C64 H64 0.9300 .
C65 H65 0.9300 .
C67 C68 1.380(7) .
C67 H67 0.9300 .
C68 C69 1.381(7) .
C68 H68 0.9300 .
C69 C70 1.376(8) .
C69 C72 1.492(7) .
C70 C71 1.378(8) .
C70 H70 0.9300 .
C71 H71 0.9300 .
C72 C73 1.382(7) .
C73 C74 1.402(7) .
C73 H73 0.9300 .
C74 C75 1.389(7) .
C74 C82 1.447(7) .
C75 C76 1.381(7) .
C75 H75 0.9300 .
C76 C77 1.494(7) .
C77 C78 1.356(9) .
C77 C81 1.378(9) .
C78 C79 1.385(9) .
C78 H78 0.9300 .
C79 H79 0.9300 .
C80 C81 1.393(8) .
C80 H80 0.9300 .
C81 H81 0.9300 .
C82 C83 1.395(2) .
C82 C87 1.400(2) .
C83 C84 1.397(2) .
C83 H83 0.9300 .
C84 C85 1.395(2) .
C84 H84 0.9300 .
C85 C86 1.401(2) .
C85 C88 1.466(8) .
C86 C87 1.399(2) .
C86 H86 0.9300 .
C87 H87 0.9300 .
